data_4069941
loop_
_publ_author_name
'Summerscales, Owen T.'
'Jones, Simon C.'
'Cloke, F. Geoffrey N.'
'Hitchcock, Peter B.'

_publ_section_title
;
 Anti-Bimetallic Complexes of Divalent Lanthanides with Silylated
 Pentalene and Cyclooctatetraenyl Bridging Ligands as Molecular Models for
 Lanthanide-Based Polymers
;
_journal_issue 20
_journal_name_full Organometallics
_journal_page_first 5896
_journal_paper_doi 10.1021/om900520h
_journal_volume 28
_journal_year 2009
_chemical_compound_source 'synthesis as described'
_chemical_formula_moiety 'C46 H78 Si2 Yb2, C7 H8'
_chemical_formula_sum 'C53 H86 Si2 Yb2'
_chemical_formula_weight 1125.48
_chemical_name_systematic
;
 ?
;
_space_group_IT_number 11
_symmetry_cell_setting monoclinic
_symmetry_Int_Tables_number 11
_symmetry_space_group_name_Hall '-P 2yb'
_symmetry_space_group_name_H-M 'P 1 21/m 1'
_atom_sites_solution_hydrogens geom
_atom_sites_solution_primary direct
_atom_sites_solution_secondary difmap
_audit_conform_dict_location ftp://ftp.iucr.org/pub/cif_core.dic
_audit_conform_dict_name cif_core.dic
_audit_conform_dict_version 2.3
_audit_creation_date 2006-11-10T15:29:48-00:00
_audit_creation_method 'WinGX routine CIF_UPDATE'
_cell_angle_alpha 90
_cell_angle_beta 94.206(1)
_cell_angle_gamma 90
_cell_formula_units_Z 2
_cell_length_a 8.2612(1)
_cell_length_b 17.4200(4)
_cell_length_c 17.7584(3)
_cell_measurement_reflns_used 27196
_cell_measurement_temperature 173(2)
_cell_measurement_theta_max 26.022
_cell_measurement_theta_min 3.395
_cell_measurement_wavelength 0.71073
_cell_volume 2548.73(8)
_computing_cell_refinement 'HKL Scalepack (Otwinowski & Minor 1997)'
_computing_data_collection 'Collect (Nonius BV, 1997-2000)'
_computing_data_reduction 'HKL Denzo and Scalepack (Otwinowski & Minor 1997)'
_computing_molecular_graphics 'Ortep-3 for Windows (Farrugia, 1997)'
_computing_publication_material 'WinGX publication routines (Farrugia, 1999)'
_computing_structure_refinement 'SHELXL-97 (Sheldrick, 1997)'
_computing_structure_solution 'SHELXS-86 (Sheldrick, 1986)'
_diffrn_ambient_temperature 173(2)
_diffrn_detector 'CCD plate'
_diffrn_detector_area_resol_mean 9
_diffrn_measured_fraction_theta_full 0.996
_diffrn_measured_fraction_theta_max 0.996
_diffrn_measurement_device '95mm CCD camera on \k-goniostat'
_diffrn_measurement_device_type KappaCCD
_diffrn_measurement_method 'CCD rotation images, thick slices'
_diffrn_orient_matrix_type 'by Nonius Collect from scalepack cell'
_diffrn_orient_matrix_UB_11 -0.52712E-1
_diffrn_orient_matrix_UB_12 -0.481939E-1
_diffrn_orient_matrix_UB_13 0.165844E-1
_diffrn_orient_matrix_UB_21 0.853203E-1
_diffrn_orient_matrix_UB_22 -0.51241E-2
_diffrn_orient_matrix_UB_23 0.42645E-1
_diffrn_orient_matrix_UB_31 -0.683644E-1
_diffrn_orient_matrix_UB_32 0.307646E-1
_diffrn_orient_matrix_UB_33 0.33083E-1
_diffrn_radiation_monochromator graphite
_diffrn_radiation_probe x-ray
_diffrn_radiation_type MoK\a
_diffrn_radiation_wavelength 0.71073
_diffrn_reflns_av_R_equivalents 0.0593
_diffrn_reflns_av_unetI/netI 0.0304
_diffrn_reflns_limit_h_max 10
_diffrn_reflns_limit_h_min -10
_diffrn_reflns_limit_k_max 21
_diffrn_reflns_limit_k_min -21
_diffrn_reflns_limit_l_max 21
_diffrn_reflns_limit_l_min -21
_diffrn_reflns_number 41532
_diffrn_reflns_theta_full 26.03
_diffrn_reflns_theta_max 26.03
_diffrn_reflns_theta_min 3.4
_diffrn_source 'Enraf Nonius FR590'
_exptl_absorpt_coefficient_mu 3.726
_exptl_absorpt_correction_T_max 0.8074
_exptl_absorpt_correction_T_min 0.7258
_exptl_absorpt_correction_type multi-scan
_exptl_absorpt_process_details
;
        [c.f. r.h. blessing, acta cryst. (1995), a51, 33-38]
;
_exptl_crystal_colour green
_exptl_crystal_density_diffrn 1.467
_exptl_crystal_density_method 'not measured'
_exptl_crystal_description prism
_exptl_crystal_F_000 1144
_exptl_crystal_size_max 0.15
_exptl_crystal_size_mid 0.15
_exptl_crystal_size_min 0.1
_refine_diff_density_max 2.436
_refine_diff_density_min -0.952
_refine_diff_density_rms 0.134
_refine_ls_extinction_method none
_refine_ls_goodness_of_fit_ref 1.351
_refine_ls_hydrogen_treatment constr
_refine_ls_matrix_type full
_refine_ls_number_parameters 289
_refine_ls_number_reflns 5174
_refine_ls_number_restraints 0
_refine_ls_restrained_S_all 1.351
_refine_ls_R_factor_all 0.0476
_refine_ls_R_factor_gt 0.0364
_refine_ls_shift/su_max 0.001
_refine_ls_shift/su_mean 0
_refine_ls_structure_factor_coef Fsqd
_refine_ls_weighting_details 'calc w=1/[\s^2^(Fo^2^)+(0.0000P)^2^+15.5779P] where P=(Fo^2^+2Fc^2^)/3'
_refine_ls_weighting_scheme calc
_refine_ls_wR_factor_gt 0.0856
_refine_ls_wR_factor_ref 0.0887
_reflns_number_gt 4396
_reflns_number_total 5174
_reflns_threshold_expression >2sigma(I)
_cod_data_source_file om900520h_si_007.cif
_cod_data_source_block nov806
_cod_original_sg_symbol_H-M 'P 21/m'
_cod_database_code 4069941

loop_
_symmetry_equiv_pos_as_xyz
'x, y, z'
'-x, y+1/2, -z'
'-x, -y, -z'
'x, -y-1/2, z'

loop_
_atom_site_label
_atom_site_type_symbol
_atom_site_fract_x
_atom_site_fract_y
_atom_site_fract_z
_atom_site_U_iso_or_equiv
_atom_site_adp_type
_atom_site_occupancy
_atom_site_symmetry_multiplicity
_atom_site_calc_flag
_atom_site_refinement_flags
_atom_site_disorder_assembly
_atom_site_disorder_group
Yb1 Yb 0.07845(4) 0.75 0.35855(2) 0.02199(11) Uani 1 2 d S . .
Yb2 Yb 0.10253(4) 0.75 0.138913(19) 0.02125(10) Uani 1 2 d S . .
Si Si 0.2743(2) 0.54805(9) 0.24838(9) 0.0208(3) Uani 1 1 d . . 1
C1 C 0.2980(7) 0.7092(3) 0.2606(3) 0.0208(12) Uani 1 1 d . . 1
H1 H 0.4051 0.6896 0.2689 0.025 Uiso 1 1 calc R . 1
C2 C 0.1814(7) 0.6483(3) 0.2516(3) 0.0205(12) Uani 1 1 d . . 1
C3 C 0.0083(7) 0.6509(4) 0.2425(3) 0.0228(13) Uani 1 1 d . . 1
H3 H -0.038 0.601 0.2388 0.027 Uiso 1 1 calc R . 1
C4 C -0.1124(7) 0.7093(3) 0.2376(3) 0.0235(13) Uani 1 1 d . . 1
H4 H -0.2191 0.6888 0.2332 0.028 Uiso 1 1 calc R . 1
C5 C 0.4386(8) 0.5409(4) 0.3284(4) 0.0302(15) Uani 1 1 d . . 1
H5 H 0.53 0.5743 0.3141 0.036 Uiso 1 1 calc R . 1
C6 C 0.3868(9) 0.5715(5) 0.4039(4) 0.0400(17) Uani 1 1 d . . 1
H6A H 0.2982 0.5399 0.4207 0.06 Uiso 1 1 calc R . 1
H6B H 0.3498 0.6248 0.3976 0.06 Uiso 1 1 calc R . 1
H6C H 0.4792 0.5695 0.4417 0.06 Uiso 1 1 calc R . 1
C7 C 0.5098(11) 0.4595(5) 0.3409(5) 0.061(3) Uani 1 1 d . . 1
H7A H 0.5924 0.4603 0.3834 0.091 Uiso 1 1 calc R . 1
H7B H 0.5592 0.4426 0.2952 0.091 Uiso 1 1 calc R . 1
H7C H 0.4228 0.4239 0.352 0.091 Uiso 1 1 calc R . 1
C8 C 0.1231(8) 0.4664(4) 0.2550(3) 0.0273(14) Uani 1 1 d . . 1
H8 H 0.1908 0.4188 0.2571 0.033 Uiso 1 1 calc R . 1
C9 C 0.0316(9) 0.4639(4) 0.3262(4) 0.0412(18) Uani 1 1 d . . 1
H9A H -0.0345 0.5103 0.3292 0.062 Uiso 1 1 calc R . 1
H9B H 0.1093 0.461 0.3705 0.062 Uiso 1 1 calc R . 1
H9C H -0.039 0.4186 0.3247 0.062 Uiso 1 1 calc R . 1
C10 C 0.0021(8) 0.4553(4) 0.1860(4) 0.0335(15) Uani 1 1 d . . 1
H10A H -0.056 0.4067 0.1909 0.05 Uiso 1 1 calc R . 1
H10B H 0.0609 0.4542 0.14 0.05 Uiso 1 1 calc R . 1
H10C H -0.0758 0.4978 0.183 0.05 Uiso 1 1 calc R . 1
C11 C 0.3665(8) 0.5363(4) 0.1539(3) 0.0280(14) Uani 1 1 d . . 1
H11 H 0.2775 0.548 0.1143 0.034 Uiso 1 1 calc R . 1
C12 C 0.5030(9) 0.5926(5) 0.1409(4) 0.047(2) Uani 1 1 d . . 1
H12A H 0.5932 0.5843 0.179 0.071 Uiso 1 1 calc R . 1
H12B H 0.4628 0.6453 0.1449 0.071 Uiso 1 1 calc R . 1
H12C H 0.5407 0.5845 0.0904 0.071 Uiso 1 1 calc R . 1
C13 C 0.4246(9) 0.4546(4) 0.1372(4) 0.0439(18) Uani 1 1 d . . 1
H13A H 0.4499 0.4512 0.0842 0.066 Uiso 1 1 calc R . 1
H13B H 0.3388 0.4178 0.1467 0.066 Uiso 1 1 calc R . 1
H13C H 0.522 0.4429 0.1699 0.066 Uiso 1 1 calc R . 1
C14 C 0.0731(7) 0.7093(4) 0.5030(3) 0.0248(13) Uani 1 1 d . . 1
C15 C -0.0764(7) 0.6838(4) 0.4675(3) 0.0249(13) Uani 1 1 d . . 1
C16 C -0.1683(10) 0.75 0.4455(5) 0.0256(19) Uani 1 2 d S . 1
C17 C 0.2017(8) 0.6611(4) 0.5454(4) 0.0351(16) Uani 1 1 d . . 1
H17A H 0.1928 0.6669 0.5998 0.053 Uiso 1 1 calc R . 1
H17B H 0.3094 0.678 0.5326 0.053 Uiso 1 1 calc R . 1
H17C H 0.1863 0.607 0.5314 0.053 Uiso 1 1 calc R . 1
C18 C -0.1378(9) 0.6026(4) 0.4605(4) 0.0366(16) Uani 1 1 d . . 1
H18A H -0.2135 0.5928 0.4994 0.055 Uiso 1 1 calc R . 1
H18B H -0.0461 0.5669 0.4671 0.055 Uiso 1 1 calc R . 1
H18C H -0.1937 0.5951 0.4104 0.055 Uiso 1 1 calc R . 1
C19 C -0.3409(11) 0.75 0.4110(5) 0.035(2) Uani 1 2 d S . 1
H19A H -0.4153 0.7399 0.4503 0.052 Uiso 0.5 1 calc PR . 1
H19B H -0.3535 0.7099 0.3723 0.052 Uiso 0.5 1 calc PR . 1
H19C H -0.3659 0.8001 0.3879 0.052 Uiso 0.5 1 calc PR . 1
C20 C 0.1289(7) 0.7094(4) -0.0046(3) 0.0284(14) Uani 1 1 d . . 1
C21 C -0.0261(7) 0.6844(4) 0.0147(3) 0.0249(13) Uani 1 1 d . . 1
C22 C -0.1204(10) 0.75 0.0262(5) 0.0243(19) Uani 1 2 d S . 1
C23 C 0.2617(8) 0.6591(5) -0.0308(4) 0.0405(18) Uani 1 1 d . . 1
H23A H 0.2567 0.659 -0.0861 0.061 Uiso 1 1 calc R . 1
H23B H 0.2474 0.6066 -0.0126 0.061 Uiso 1 1 calc R . 1
H23C H 0.3673 0.6788 -0.0109 0.061 Uiso 1 1 calc R . 1
C24 C -0.0840(9) 0.6029(4) 0.0203(4) 0.0354(16) Uani 1 1 d . . 1
H24A H -0.129 0.5951 0.0693 0.053 Uiso 1 1 calc R . 1
H24B H 0.0074 0.5678 0.0157 0.053 Uiso 1 1 calc R . 1
H24C H -0.168 0.5927 -0.0203 0.053 Uiso 1 1 calc R . 1
C25 C -0.2970(11) 0.75 0.0420(5) 0.035(2) Uani 1 2 d S . 1
H25A H -0.3386 0.6973 0.0396 0.053 Uiso 0.5 1 calc PR . 1
H25B H -0.3585 0.7815 0.0042 0.053 Uiso 0.5 1 calc PR . 1
H25C H -0.3089 0.7712 0.0924 0.053 Uiso 0.5 1 calc PR . 1
C1S C 0.3859(13) 0.25 0.2490(6) 0.039(2) Uani 1 2 d S A 2
C2S C 0.3310(15) 0.25 0.3200(6) 0.045(3) Uani 1 2 d S A 2
H2S H 0.4073 0.25 0.3627 0.054 Uiso 1 2 calc SR A 2
C3S C 0.1699(18) 0.25 0.3306(8) 0.057(3) Uani 1 2 d S A 2
H3S H 0.1344 0.25 0.3802 0.069 Uiso 1 2 calc SR A 2
C4S C 0.0542(16) 0.25 0.2670(10) 0.068(4) Uani 1 2 d S A 2
H4S H -0.0591 0.25 0.273 0.081 Uiso 1 2 calc SR A 2
C5S C 0.1132(19) 0.25 0.1970(9) 0.067(4) Uani 1 2 d S A 2
H5S H 0.0397 0.25 0.1533 0.081 Uiso 1 2 calc SR A 2
C6S C 0.2800(18) 0.25 0.1892(7) 0.053(3) Uani 1 2 d S A 2
H6S H 0.3184 0.25 0.14 0.064 Uiso 1 2 calc SR A 2
C7S C 0.5737(19) 0.25 0.2400(10) 0.086(5) Uani 1 2 d S A 2
H7S1 H 0.6323 0.25 0.29 0.129 Uiso 0.5 2 calc SPR A 2
H7S2 H 0.603 0.2959 0.2122 0.129 Uiso 0.25 1 calc PR A 2
H7S3 H 0.603 0.2041 0.2122 0.129 Uiso 0.25 1 calc PR A 2
H7S4 H 0.5932 0.25 0.1862 0.129 Uiso 0.5 2 calc SPR A 2
H7S5 H 0.6225 0.2041 0.2641 0.129 Uiso 0.25 1 calc PR A 2
H7S6 H 0.6225 0.2959 0.2641 0.129 Uiso 0.25 1 calc PR A 2

loop_
_atom_site_aniso_label
_atom_site_aniso_U_11
_atom_site_aniso_U_22
_atom_site_aniso_U_33
_atom_site_aniso_U_23
_atom_site_aniso_U_13
_atom_site_aniso_U_12
Yb1 0.0254(2) 0.0233(2) 0.01714(19) 0 0.00052(15) 0
Yb2 0.0249(2) 0.0216(2) 0.01690(19) 0 -0.00057(14) 0
Si 0.0249(8) 0.0151(8) 0.0222(8) 0.0006(7) 0.0005(6) 0.0007(7)
C1 0.023(3) 0.016(3) 0.023(3) -0.001(2) 0.000(2) 0.004(2)
C2 0.023(3) 0.020(3) 0.019(3) -0.001(2) 0.002(2) -0.003(2)
C3 0.027(3) 0.017(3) 0.023(3) -0.003(2) -0.003(2) -0.002(2)
C4 0.019(3) 0.024(3) 0.028(3) -0.001(3) 0.000(2) 0.002(2)
C5 0.034(4) 0.022(3) 0.032(3) 0.003(3) -0.009(3) 0.002(3)
C6 0.048(4) 0.045(5) 0.025(3) -0.001(3) -0.009(3) -0.001(4)
C7 0.075(6) 0.040(5) 0.061(5) -0.001(4) -0.027(5) 0.023(4)
C8 0.037(4) 0.017(3) 0.028(3) -0.001(3) 0.000(3) -0.003(3)
C9 0.047(4) 0.039(4) 0.038(4) 0.005(3) 0.006(3) -0.014(3)
C10 0.032(4) 0.028(4) 0.039(4) -0.006(3) -0.003(3) -0.006(3)
C11 0.030(3) 0.030(4) 0.025(3) -0.002(3) 0.003(3) 0.001(3)
C12 0.045(4) 0.050(5) 0.049(5) -0.005(4) 0.021(4) -0.012(4)
C13 0.047(4) 0.039(4) 0.048(4) -0.012(4) 0.012(4) 0.006(4)
C14 0.025(3) 0.031(4) 0.019(3) 0.003(3) 0.004(2) 0.004(3)
C15 0.030(3) 0.024(3) 0.021(3) 0.003(3) 0.004(2) -0.001(3)
C16 0.025(5) 0.028(5) 0.024(4) 0 0.002(4) 0
C17 0.039(4) 0.043(4) 0.024(3) 0.006(3) 0.003(3) 0.011(3)
C18 0.039(4) 0.032(4) 0.039(4) 0.003(3) 0.005(3) -0.008(3)
C19 0.027(5) 0.043(6) 0.035(5) 0 0.005(4) 0
C20 0.024(3) 0.040(4) 0.020(3) -0.004(3) -0.001(2) 0.004(3)
C21 0.032(3) 0.023(3) 0.020(3) -0.003(2) -0.001(2) -0.004(3)
C22 0.026(5) 0.027(5) 0.020(4) 0 0.000(3) 0
C23 0.034(4) 0.056(5) 0.031(4) -0.005(3) 0.002(3) 0.012(4)
C24 0.044(4) 0.032(4) 0.031(4) -0.009(3) 0.001(3) -0.005(3)
C25 0.031(5) 0.042(6) 0.032(5) 0 -0.001(4) 0
C1S 0.050(7) 0.025(5) 0.044(6) 0 0.011(5) 0
C2S 0.069(8) 0.026(6) 0.039(6) 0 -0.005(5) 0
C3S 0.081(10) 0.032(7) 0.062(8) 0 0.032(7) 0
C4S 0.048(8) 0.025(6) 0.131(14) 0 0.016(8) 0
C5S 0.085(11) 0.027(7) 0.084(11) 0 -0.034(9) 0
C6S 0.094(10) 0.027(6) 0.038(6) 0 0.013(6) 0
C7S 0.077(10) 0.074(11) 0.111(13) 0 0.040(9) 0

loop_
_atom_type_symbol
_atom_type_description
_atom_type_scat_dispersion_real
_atom_type_scat_dispersion_imag
_atom_type_scat_source
C C 0.0033 0.0016 'International Tables Vol C Tables 4.2.6.8 and 6.1.1.4'
H H 0 0 'International Tables Vol C Tables 4.2.6.8 and 6.1.1.4'
Si Si 0.0817 0.0704 'International Tables Vol C Tables 4.2.6.8 and 6.1.1.4'
Yb Yb -0.385 5.5486 'International Tables Vol C Tables 4.2.6.8 and 6.1.1.4'

loop_
_geom_angle_atom_site_label_1
_geom_angle_atom_site_label_2
_geom_angle_atom_site_label_3
_geom_angle
_geom_angle_site_symmetry_1
_geom_angle_site_symmetry_3
C16 Yb1 C15 31.05(17) . 4_575
C16 Yb1 C15 31.05(17) . .
C15 Yb1 C15 51.4(3) 4_575 .
C16 Yb1 C14 51.0(2) . 4_575
C15 Yb1 C14 30.85(18) 4_575 4_575
C15 Yb1 C14 51.14(18) . 4_575
C16 Yb1 C14 51.0(2) . .
C15 Yb1 C14 51.14(18) 4_575 .
C15 Yb1 C14 30.85(18) . .
C14 Yb1 C14 30.9(3) 4_575 .
C16 Yb1 C4 92.0(2) . .
C15 Yb1 C4 114.46(19) 4_575 .
C15 Yb1 C4 100.57(19) . .
C14 Yb1 C4 142.75(18) 4_575 .
C14 Yb1 C4 130.88(19) . .
C16 Yb1 C4 92.0(2) . 4_575
C15 Yb1 C4 100.57(18) 4_575 4_575
C15 Yb1 C4 114.46(19) . 4_575
C14 Yb1 C4 130.88(19) 4_575 4_575
C14 Yb1 C4 142.75(18) . 4_575
C4 Yb1 C4 30.8(3) . 4_575
C16 Yb1 C1 163.56(14) . 4_575
C15 Yb1 C1 137.45(18) 4_575 4_575
C15 Yb1 C1 164.77(18) . 4_575
C14 Yb1 C1 127.57(18) 4_575 4_575
C14 Yb1 C1 138.58(18) . 4_575
C4 Yb1 C1 86.33(17) . 4_575
C4 Yb1 C1 78.24(17) 4_575 4_575
C16 Yb1 C1 163.56(14) . .
C15 Yb1 C1 164.77(18) 4_575 .
C15 Yb1 C1 137.45(18) . .
C14 Yb1 C1 138.58(18) 4_575 .
C14 Yb1 C1 127.57(17) . .
C4 Yb1 C1 78.24(17) . .
C4 Yb1 C1 86.33(17) 4_575 .
C1 Yb1 C1 30.5(2) 4_575 .
C16 Yb1 C3 108.18(19) . .
C15 Yb1 C3 137.73(19) 4_575 .
C15 Yb1 C3 100.90(18) . .
C14 Yb1 C3 151.80(18) 4_575 .
C14 Yb1 C3 122.90(19) . .
C4 Yb1 C3 30.64(17) . .
C4 Yb1 C3 58.47(18) 4_575 .
C1 Yb1 C3 78.12(17) 4_575 .
C1 Yb1 C3 57.32(17) . .
C16 Yb1 C3 108.18(19) . 4_575
C15 Yb1 C3 100.90(18) 4_575 4_575
C15 Yb1 C3 137.73(19) . 4_575
C14 Yb1 C3 122.90(19) 4_575 4_575
C14 Yb1 C3 151.80(18) . 4_575
C4 Yb1 C3 58.47(18) . 4_575
C4 Yb1 C3 30.64(17) 4_575 4_575
C1 Yb1 C3 57.32(17) 4_575 4_575
C1 Yb1 C3 78.12(17) . 4_575
C3 Yb1 C3 78.9(3) . 4_575
C16 Yb1 C2 133.39(15) . .
C15 Yb1 C2 164.24(18) 4_575 .
C15 Yb1 C2 114.13(18) . .
C14 Yb1 C2 148.88(18) 4_575 .
C14 Yb1 C2 121.08(18) . .
C4 Yb1 C2 58.10(17) . .
C4 Yb1 C2 79.09(17) 4_575 .
C1 Yb1 C2 58.18(17) 4_575 .
C1 Yb1 C2 30.34(16) . .
C3 Yb1 C2 30.09(16) . .
C3 Yb1 C2 86.86(17) 4_575 .
C16 Yb1 C2 133.39(15) . 4_575
C15 Yb1 C2 114.13(18) 4_575 4_575
C15 Yb1 C2 164.24(18) . 4_575
C14 Yb1 C2 121.08(18) 4_575 4_575
C14 Yb1 C2 148.88(18) . 4_575
C4 Yb1 C2 79.09(18) . 4_575
C4 Yb1 C2 58.10(17) 4_575 4_575
C1 Yb1 C2 30.34(16) 4_575 4_575
C1 Yb1 C2 58.18(17) . 4_575
C3 Yb1 C2 86.86(17) . 4_575
C3 Yb1 C2 30.09(16) 4_575 4_575
C2 Yb1 C2 79.3(2) . 4_575
C16 Yb1 Yb2 132.69(19) . .
C15 Yb1 Yb2 141.82(13) 4_575 .
C15 Yb1 Yb2 141.82(13) . .
C14 Yb1 Yb2 164.44(14) 4_575 .
C14 Yb1 Yb2 164.44(14) . .
C4 Yb1 Yb2 42.97(13) . .
C4 Yb1 Yb2 42.97(13) 4_575 .
C1 Yb1 Yb2 43.37(12) 4_575 .
C1 Yb1 Yb2 43.37(12) . .
C3 Yb1 Yb2 43.04(13) . .
C3 Yb1 Yb2 43.04(13) 4_575 .
C2 Yb1 Yb2 43.84(12) . .
C2 Yb1 Yb2 43.84(12) 4_575 .
C22 Yb2 C21 31.03(17) . .
C22 Yb2 C21 31.03(17) . 4_575
C21 Yb2 C21 51.3(3) . 4_575
C22 Yb2 C20 51.1(2) . .
C21 Yb2 C20 30.99(19) . .
C21 Yb2 C20 51.10(19) 4_575 .
C22 Yb2 C20 51.1(2) . 4_575
C21 Yb2 C20 51.10(19) . 4_575
C21 Yb2 C20 30.99(19) 4_575 4_575
C20 Yb2 C20 30.7(3) . 4_575
C22 Yb2 C3 107.53(18) . 4_575
C21 Yb2 C3 137.20(19) . 4_575
C21 Yb2 C3 100.13(18) 4_575 4_575
C20 Yb2 C3 150.96(19) . 4_575
C20 Yb2 C3 122.21(19) 4_575 4_575
C22 Yb2 C3 107.53(18) . .
C21 Yb2 C3 100.13(18) . .
C21 Yb2 C3 137.20(19) 4_575 .
C20 Yb2 C3 122.21(19) . .
C20 Yb2 C3 150.96(19) 4_575 .
C3 Yb2 C3 80.2(3) 4_575 .
C22 Yb2 C4 92.1(2) . .
C21 Yb2 C4 100.78(18) . .
C21 Yb2 C4 114.58(18) 4_575 .
C20 Yb2 C4 131.21(19) . .
C20 Yb2 C4 143.02(18) 4_575 .
C3 Yb2 C4 58.78(18) 4_575 .
C3 Yb2 C4 30.80(17) . .
C22 Yb2 C4 92.1(2) . 4_575
C21 Yb2 C4 114.58(18) . 4_575
C21 Yb2 C4 100.78(18) 4_575 4_575
C20 Yb2 C4 143.02(18) . 4_575
C20 Yb2 C4 131.21(19) 4_575 4_575
C3 Yb2 C4 30.80(17) 4_575 4_575
C3 Yb2 C4 58.78(18) . 4_575
C4 Yb2 C4 30.7(3) . 4_575
C22 Yb2 C1 163.52(14) . 4_575
C21 Yb2 C1 164.85(19) . 4_575
C21 Yb2 C1 137.49(18) 4_575 4_575
C20 Yb2 C1 138.49(18) . 4_575
C20 Yb2 C1 127.55(18) 4_575 4_575
C3 Yb2 C1 57.81(17) 4_575 4_575
C3 Yb2 C1 78.85(17) . 4_575
C4 Yb2 C1 86.11(17) . 4_575
C4 Yb2 C1 78.05(17) 4_575 4_575
C22 Yb2 C1 163.52(14) . .
C21 Yb2 C1 137.49(18) . .
C21 Yb2 C1 164.85(19) 4_575 .
C20 Yb2 C1 127.55(18) . .
C20 Yb2 C1 138.49(18) 4_575 .
C3 Yb2 C1 78.85(17) 4_575 .
C3 Yb2 C1 57.81(17) . .
C4 Yb2 C1 78.05(17) . .
C4 Yb2 C1 86.11(17) 4_575 .
C1 Yb2 C1 30.5(2) 4_575 .
C22 Yb2 C2 132.87(15) . 4_575
C21 Yb2 C2 163.51(19) . 4_575
C21 Yb2 C2 113.20(18) 4_575 4_575
C20 Yb2 C2 147.59(19) . 4_575
C20 Yb2 C2 119.92(19) 4_575 4_575
C3 Yb2 C2 30.68(16) 4_575 4_575
C3 Yb2 C2 88.89(17) . 4_575
C4 Yb2 C2 79.94(17) . 4_575
C4 Yb2 C2 58.70(17) 4_575 4_575
C1 Yb2 C2 30.75(17) 4_575 4_575
C1 Yb2 C2 58.95(17) . 4_575
C22 Yb2 C2 132.87(15) . .
C21 Yb2 C2 113.20(18) . .
C21 Yb2 C2 163.51(19) 4_575 .
C20 Yb2 C2 119.92(19) . .
C20 Yb2 C2 147.59(19) 4_575 .
C3 Yb2 C2 88.89(17) 4_575 .
C3 Yb2 C2 30.68(16) . .
C4 Yb2 C2 58.70(17) . .
C4 Yb2 C2 79.94(17) 4_575 .
C1 Yb2 C2 58.95(17) 4_575 .
C1 Yb2 C2 30.75(17) . .
C2 Yb2 C2 81.4(2) 4_575 .
C22 Yb2 Yb1 132.56(19) . .
C21 Yb2 Yb1 141.77(13) . .
C21 Yb2 Yb1 141.77(13) 4_575 .
C20 Yb2 Yb1 164.53(15) . .
C20 Yb2 Yb1 164.53(15) 4_575 .
C3 Yb2 Yb1 43.82(12) 4_575 .
C3 Yb2 Yb1 43.82(12) . .
C4 Yb2 Yb1 42.69(12) . .
C4 Yb2 Yb1 42.69(12) 4_575 .
C1 Yb2 Yb1 43.43(12) 4_575 .
C1 Yb2 Yb1 43.43(12) . .
C2 Yb2 Yb1 45.08(12) 4_575 .
C2 Yb2 Yb1 45.08(12) . .
C5 Si C8 110.0(3) . .
C5 Si C11 110.1(3) . .
C8 Si C11 106.3(3) . .
C5 Si C2 107.8(3) . .
C8 Si C2 114.5(3) . .
C11 Si C2 108.2(3) . .
C1 C1 C2 137.7(3) 4_575 .
C1 C1 Yb2 74.73(12) 4_575 .
C2 C1 Yb2 75.4(3) . .
C1 C1 Yb1 74.75(12) 4_575 .
C2 C1 Yb1 77.8(3) . .
Yb2 C1 Yb1 93.20(18) . .
C1 C1 H1 111.1 4_575 .
C2 C1 H1 111.1 . .
Yb2 C1 H1 135.7 . .
Yb1 C1 H1 131.1 . .
C3 C2 C1 130.4(6) . .
C3 C2 Si 115.3(4) . .
C1 C2 Si 114.3(4) . .
C3 C2 Yb2 73.3(3) . .
C1 C2 Yb2 73.9(3) . .
Si C2 Yb2 130.5(3) . .
C3 C2 Yb1 72.7(3) . .
C1 C2 Yb1 71.8(3) . .
Si C2 Yb1 138.4(3) . .
Yb2 C2 Yb1 91.08(18) . .
C4 C3 C2 136.1(6) . .
C4 C3 Yb2 74.6(3) . .
C2 C3 Yb2 76.1(3) . .
C4 C3 Yb1 72.6(3) . .
C2 C3 Yb1 77.2(3) . .
Yb2 C3 Yb1 93.14(19) . .
C4 C3 H3 111.9 . .
C2 C3 H3 111.9 . .
Yb2 C3 H3 132.7 . .
Yb1 C3 H3 134.1 . .
C4 C4 C3 135.7(3) 4_575 .
C4 C4 Yb1 74.59(13) 4_575 .
C3 C4 Yb1 76.7(3) . .
C4 C4 Yb2 74.67(13) 4_575 .
C3 C4 Yb2 74.6(3) . .
Yb1 C4 Yb2 94.35(19) . .
C4 C4 H4 112.2 4_575 .
C3 C4 H4 112.2 . .
Yb1 C4 H4 131 . .
Yb2 C4 H4 134.6 . .
C6 C5 C7 108.8(6) . .
C6 C5 Si 113.7(5) . .
C7 C5 Si 114.3(5) . .
C6 C5 H5 106.5 . .
C7 C5 H5 106.5 . .
Si C5 H5 106.5 . .
C9 C8 C10 109.0(5) . .
C9 C8 Si 116.3(5) . .
C10 C8 Si 116.0(4) . .
C9 C8 H8 104.7 . .
C10 C8 H8 104.7 . .
Si C8 H8 104.7 . .
C12 C11 C13 108.8(6) . .
C12 C11 Si 114.3(5) . .
C13 C11 Si 114.9(5) . .
C12 C11 H11 106 . .
C13 C11 H11 106 . .
Si C11 H11 106 . .
C15 C14 C14 108.3(4) . 4_575
C15 C14 C17 127.3(6) . .
C14 C14 C17 123.7(4) 4_575 .
C15 C14 Yb1 74.4(3) . .
C14 C14 Yb1 74.56(14) 4_575 .
C17 C14 Yb1 124.6(4) . .
C14 C15 C16 107.4(6) . .
C14 C15 C18 127.5(6) . .
C16 C15 C18 124.8(6) . .
C14 C15 Yb1 74.7(3) . .
C16 C15 Yb1 73.9(4) . .
C18 C15 Yb1 121.6(4) . .
C15 C16 C15 108.7(8) 4_575 .
C15 C16 C19 125.6(4) 4_575 .
C15 C16 C19 125.6(4) . .
C15 C16 Yb1 75.0(4) 4_575 .
C15 C16 Yb1 75.0(4) . .
C19 C16 Yb1 120.5(6) . .
C20 C20 C21 107.9(4) 4_575 .
C20 C20 C23 125.7(4) 4_575 .
C21 C20 C23 125.9(6) . .
C20 C20 Yb2 74.65(15) 4_575 .
C21 C20 Yb2 73.3(3) . .
C23 C20 Yb2 124.2(4) . .
C22 C21 C20 107.8(6) . .
C22 C21 C24 125.1(6) . .
C20 C21 C24 127.1(6) . .
C22 C21 Yb2 73.7(4) . .
C20 C21 Yb2 75.7(3) . .
C24 C21 Yb2 117.6(4) . .
C21 C22 C21 108.6(8) 4_575 .
C21 C22 C25 125.6(4) 4_575 .
C21 C22 C25 125.6(4) . .
C21 C22 Yb2 75.3(4) 4_575 .
C21 C22 Yb2 75.3(4) . .
C25 C22 Yb2 119.6(6) . .
C6S C1S C2S 119.6(11) . .
C6S C1S C7S 121.1(11) . .
C2S C1S C7S 119.3(12) . .
C3S C2S C1S 121.4(11) . .
C3S C2S H2S 119.3 . .
C1S C2S H2S 119.3 . .
C2S C3S C4S 119.9(12) . .
C2S C3S H3S 120.1 . .
C4S C3S H3S 120.1 . .
C5S C4S C3S 117.2(12) . .
C5S C4S H4S 121.4 . .
C3S C4S H4S 121.4 . .
C4S C5S C6S 120.7(13) . .
C4S C5S H5S 119.6 . .
C6S C5S H5S 119.6 . .
C1S C6S C5S 121.2(12) . .
C1S C6S H6S 119.4 . .
C5S C6S H6S 119.4 . .
C1S C7S H7S1 109.5 . .
C1S C7S H7S2 109.5 . .
H7S1 C7S H7S2 109.5 . .
C1S C7S H7S3 109.5 . .
H7S1 C7S H7S3 109.5 . .
H7S2 C7S H7S3 109.5 . .
C1S C7S H7S4 109.5 . .
H7S1 C7S H7S4 141.1 . .
H7S2 C7S H7S4 56.3 . .
H7S3 C7S H7S4 56.3 . .
C1S C7S H7S5 109.5 . .
H7S1 C7S H7S5 56.3 . .
H7S2 C7S H7S5 141.1 . .
H7S3 C7S H7S5 56.3 . .
H7S4 C7S H7S5 109.5 . .
C1S C7S H7S6 109.5 . .
H7S1 C7S H7S6 56.3 . .
H7S2 C7S H7S6 56.3 . .
H7S3 C7S H7S6 141.1 . .
H7S4 C7S H7S6 109.5 . .
H7S5 C7S H7S6 109.5 . .

loop_
_geom_bond_atom_site_label_1
_geom_bond_atom_site_label_2
_geom_bond_distance
_geom_bond_site_symmetry_2
Yb1 C16 2.646(9) .
Yb1 C15 2.660(6) 4_575
Yb1 C15 2.660(6) .
Yb1 C14 2.664(6) 4_575
Yb1 C14 2.664(6) .
Yb1 C4 2.665(6) .
Yb1 C4 2.665(6) 4_575
Yb1 C1 2.699(6) 4_575
Yb1 C1 2.699(6) .
Yb1 C3 2.718(6) .
Yb1 C3 2.718(6) 4_575
Yb1 C2 2.776(6) .
Yb1 C2 2.776(6) 4_575
Yb1 Yb2 3.9200(5) .
Yb2 C22 2.618(8) .
Yb2 C21 2.638(6) .
Yb2 C21 2.638(6) 4_575
Yb2 C20 2.668(6) .
Yb2 C20 2.668(6) 4_575
Yb2 C3 2.679(6) 4_575
Yb2 C3 2.679(6) .
Yb2 C4 2.679(6) .
Yb2 C4 2.679(6) 4_575
Yb2 C1 2.696(6) 4_575
Yb2 C1 2.696(6) .
Yb2 C2 2.715(6) 4_575
Yb2 C2 2.715(6) .
Si C5 1.896(6) .
Si C8 1.902(6) .
Si C11 1.904(6) .
Si C2 1.910(6) .
C1 C1 1.420(11) 4_575
C1 C2 1.435(8) .
C1 H1 0.95 .
C2 C3 1.428(8) .
C3 C4 1.423(8) .
C3 H3 0.95 .
C4 C4 1.417(12) 4_575
C4 H4 0.95 .
C5 C6 1.533(9) .
C5 C7 1.545(10) .
C5 H5 1 .
C6 H6A 0.98 .
C6 H6B 0.98 .
C6 H6C 0.98 .
C7 H7A 0.98 .
C7 H7B 0.98 .
C7 H7C 0.98 .
C8 C9 1.521(9) .
C8 C10 1.536(8) .
C8 H8 1 .
C9 H9A 0.98 .
C9 H9B 0.98 .
C9 H9C 0.98 .
C10 H10A 0.98 .
C10 H10B 0.98 .
C10 H10C 0.98 .
C11 C12 1.524(9) .
C11 C13 1.537(9) .
C11 H11 1 .
C12 H12A 0.98 .
C12 H12B 0.98 .
C12 H12C 0.98 .
C13 H13A 0.98 .
C13 H13B 0.98 .
C13 H13C 0.98 .
C14 C15 1.416(8) .
C14 C14 1.419(13) 4_575
C14 C17 1.511(8) .
C15 C16 1.420(8) .
C15 C18 1.505(9) .
C16 C15 1.420(8) 4_575
C16 C19 1.510(12) .
C17 H17A 0.98 .
C17 H17B 0.98 .
C17 H17C 0.98 .
C18 H18A 0.98 .
C18 H18B 0.98 .
C18 H18C 0.98 .
C19 H19A 0.98 .
C19 H19B 0.98 .
C19 H19C 0.98 .
C20 C20 1.413(14) 4_575
C20 C21 1.418(9) .
C20 C23 1.505(9) .
C21 C22 1.406(8) .
C21 C24 1.504(9) .
C22 C21 1.406(8) 4_575
C22 C25 1.506(12) .
C23 H23A 0.98 .
C23 H23B 0.98 .
C23 H23C 0.98 .
C24 H24A 0.98 .
C24 H24B 0.98 .
C24 H24C 0.98 .
C25 H25A 0.98 .
C25 H25B 0.98 .
C25 H25C 0.98 .
C1S C6S 1.326(16) .
C1S C2S 1.371(15) .
C1S C7S 1.571(18) .
C2S C3S 1.357(17) .
C2S H2S 0.95 .
C3S C4S 1.42(2) .
C3S H3S 0.95 .
C4S C5S 1.37(2) .
C4S H4S 0.95 .
C5S C6S 1.396(19) .
C5S H5S 0.95 .
C6S H6S 0.95 .
C7S H7S1 0.98 .
C7S H7S2 0.98 .
C7S H7S3 0.98 .
C7S H7S4 0.98 .
C7S H7S5 0.98 .
C7S H7S6 0.98 .
